data_4518125
loop_
_publ_author_name
'Wang, Xiu-Li'
'Tian, Yuan'
'Chang, Zhi-Han'
'Lin, Hongyan'

_publ_section_title
;
 A Series of Polyoxometalate-Based Metal--Bis(pyridyl-tetrazole) Complexes
 with High Electrocatalytic Activity for Hydrogen Evolution Reaction in
 Alkaline and Acid Media
;
_journal_name_full 'ACS Sustainable Chemistry &amp; Engineering'
_journal_paper_doi 10.1021/acssuschemeng.0c05459
_journal_year 2020
_chemical_formula_moiety 'C54 H60 Cu2 N30 O4, O40 Si W12, 2(O)'
_chemical_formula_sum 'C54 H72 Cu2 N30 O46 Si W12'
_chemical_formula_weight 4238.78
_space_group_crystal_system triclinic
_space_group_IT_number 2
_space_group_name_Hall '-P 1'
_space_group_name_H-M_alt 'P -1'
_atom_sites_solution_hydrogens mixed
_atom_sites_solution_primary iterative
_audit_creation_date 2020-06-15
_audit_creation_method
;
Olex2 1.2
(compiled 2018.05.29 svn.r3508 for OlexSys, GUI svn.r5506)
;
_cell_angle_alpha 110.467(5)
_cell_angle_beta 104.354(5)
_cell_angle_gamma 96.738(5)
_cell_formula_units_Z 1
_cell_length_a 12.358(5)
_cell_length_b 13.960(5)
_cell_length_c 15.641(5)
_cell_measurement_reflns_used 5219
_cell_measurement_temperature 296
_cell_measurement_theta_max 50.000
_cell_measurement_theta_min 1.953
_cell_volume 2386.4(15)
_computing_cell_refinement 'SAINT+ Ver. 2016.5-0 (Bruker-AXS, 2016)'
_computing_data_collection 'APEX3 Ver. 2016.5-0 (Bruker-AXS, 2016)'
_computing_data_reduction 'SAINT+ Ver. 2016.5-0 (Bruker-AXS, 2016)'
_computing_molecular_graphics 'OLEX2 (Dolomanov et al., 2009)'
_computing_publication_material 'OLEX2 (Dolomanov et al., 2009)'
_computing_structure_refinement 'XL (Sheldrick, 2015b)'
_computing_structure_solution 'XT (Sheldrick, 2015a)'
_diffrn_ambient_temperature 296
_diffrn_detector 'charge-coupled device (CCD) area detector'
_diffrn_detector_area_resol_mean 7.9
_diffrn_detector_type 'Bruker APEX II'
_diffrn_measured_fraction_theta_full 0.998
_diffrn_measured_fraction_theta_max 0.985
_diffrn_measurement_device 'three-circle diffractometer'
_diffrn_measurement_device_type 'Bruker APEX II Quazar'
_diffrn_measurement_method '0.5\% \w and 0.5\% \f scans'
_diffrn_radiation_collimation 'focusing mirrors'
_diffrn_radiation_detector 'Bruker APEX II'
_diffrn_radiation_monochromator 'mirror optics'
_diffrn_radiation_probe x-ray
_diffrn_radiation_type MoK\a
_diffrn_radiation_wavelength 0.71069
_diffrn_reflns_av_R_equivalents 0.0316
_diffrn_reflns_av_unetI/netI 0.0653
_diffrn_reflns_Laue_measured_fraction_full 0.998
_diffrn_reflns_Laue_measured_fraction_max 0.985
_diffrn_reflns_limit_h_max 16
_diffrn_reflns_limit_h_min -15
_diffrn_reflns_limit_k_max 18
_diffrn_reflns_limit_k_min -16
_diffrn_reflns_limit_l_max 17
_diffrn_reflns_limit_l_min -20
_diffrn_reflns_number 18021
_diffrn_reflns_point_group_measured_fraction_full 0.998
_diffrn_reflns_point_group_measured_fraction_max 0.985
_diffrn_reflns_theta_full 25.240
_diffrn_reflns_theta_max 28.546
_diffrn_reflns_theta_min 1.598
_diffrn_source 'microfocus sealed X-ray tube'
_diffrn_source_type 'Incoatec I\ms'
_exptl_absorpt_coefficient_mu 14.944
_exptl_absorpt_correction_T_max 0.50
_exptl_absorpt_correction_T_min 0.052
_exptl_absorpt_correction_type multi-scan
_exptl_absorpt_process_details
;
SADABS-2016/2 (Krause et al., 2015) was used for absorption correction.
;
_exptl_crystal_colour blue
_exptl_crystal_colour_primary blue
_exptl_crystal_density_diffrn 2.949
_exptl_crystal_density_method 'not measured'
_exptl_crystal_description block
_exptl_crystal_F_000 1922
_exptl_crystal_size_max 0.22
_exptl_crystal_size_mid 0.21
_exptl_crystal_size_min 0.2
_refine_diff_density_max 3.069
_refine_diff_density_min -5.921
_refine_diff_density_rms 0.261
_refine_ls_extinction_method none
_refine_ls_goodness_of_fit_ref 1.021
_refine_ls_hydrogen_treatment constr
_refine_ls_matrix_type full
_refine_ls_number_parameters 738
_refine_ls_number_reflns 11986
_refine_ls_number_restraints 202
_refine_ls_restrained_S_all 1.022
_refine_ls_R_factor_all 0.0776
_refine_ls_R_factor_gt 0.0527
_refine_ls_shift/su_max 0.001
_refine_ls_shift/su_mean 0.000
_refine_ls_structure_factor_coef Fsqd
_refine_ls_weighting_details 'w=1/[\s^2^(Fo^2^)+(0.0567P)^2^+22.7038P] where P=(Fo^2^+2Fc^2^)/3'
_refine_ls_weighting_scheme calc
_refine_ls_wR_factor_gt 0.1262
_refine_ls_wR_factor_ref 0.1408
_reflns_Friedel_coverage 0.000
_reflns_number_gt 8779
_reflns_number_total 12163
_reflns_threshold_expression 'I > 2\s(I)'
_cod_data_source_file sc0c05459_si_002.cif
_cod_data_source_block compound_3
_cod_database_code 4518125
_shelx_shelxl_version_number 2018/3
_shelx_space_group_comment
;
The symmetry employed for this shelxl refinement is uniquely defined
by the following loop, which should always be used as a source of
symmetry information in preference to the above space-group names.
They are only intended as comments.
;
_shelx_estimated_absorpt_t_max 0.54
_shelx_estimated_absorpt_t_min 0.21
_olex2_refinement_description
;
1. Fixed Uiso
 At 1.2 times of:
  All C(H) groups, All C(H,H) groups
2. Restrained distances
 C16-C17 = C17-C18 = C18-C19 = C19-C20 = C20-C21
 1.5 with sigma of 0.02
 C16'-C17' = C17'-C18' = C18'-C19' = C19'-C20' = C20'-C21'
 1.5 with sigma of 0.02
3. Uiso/Uaniso restraints and constraints
C7 \\sim C8 \\sim C9 \\sim C9': within 2A with sigma of 0.005 and sigma for
terminal atoms of 0.005
C16 \\sim C17 \\sim C18 \\sim C19 \\sim C20 \\sim C21 \\sim C16' \\sim C17'
\\sim C18' \\sim C19' \\sim C20' \\sim C21': within 2A with sigma of 0.01 and
sigma for terminal atoms of 0.01
Uanis(C20') \\sim Ueq, Uanis(O16) \\sim Ueq, Uanis(O9) \\sim Ueq, Uanis(O14)
\\sim Ueq: with sigma of 0.01 and sigma for terminal atoms of 0.02
4. Others
 Sof(C16')=Sof(H16C)=Sof(H16D)=Sof(C17')=Sof(H17C)=Sof(H17D)=Sof(C18')=
 Sof(H18C)=Sof(H18D)=Sof(C19')=Sof(H19C)=Sof(H19D)=Sof(C20')=Sof(H20C)=
 Sof(H20D)=Sof(C21')=Sof(H21C)=Sof(H21D)=1-FVAR(1)
 Sof(C16)=Sof(H16A)=Sof(H16B)=Sof(C17)=Sof(H17A)=Sof(H17B)=Sof(C18)=Sof(H18A)=
 Sof(H18B)=Sof(C19)=Sof(H19A)=Sof(H19B)=Sof(C20)=Sof(H20A)=Sof(H20B)=Sof(C21)=
 Sof(H21A)=Sof(H21B)=FVAR(1)
 Sof(C9')=Sof(H9'A)=Sof(H9'B)=1-FVAR(2)
 Sof(C9)=Sof(H9A)=Sof(H9B)=FVAR(2)
 Fixed Sof: O1(0.5) O2(0.5) O3(0.5) O4(0.5)
5.a Riding coordinates:
 C9'(H9'A,H9'B)
5.b Secondary CH2 refined with riding coordinates:
 C7(H7A,H7B), C8(H8A,H8B), C9(H9A,H9B), C16(H16A,H16B), C17(H17A,H17B),
 C18(H18A,H18B), C19(H19A,H19B), C20(H20A,H20B), C21(H21A,H21B), C16'(H16C,
 H16D), C17'(H17C,H17D), C18'(H18C,H18D), C19'(H19C,H19D), C20'(H20C,H20D),
 C21'(H21C,H21D)
5.c Aromatic/amide H refined with riding coordinates:
 C1(H1), C3(H3), C4(H4), C5(H5), C10(H10), C11(H11), C12(H12), C14(H14),
 C24(H24), C25(H25), C26(H26), C27(H27)
;
_olex2_submission_special_instructions 'No special instructions were received'

loop_
_space_group_symop_operation_xyz
'x, y, z'
'-x, -y, -z'

loop_
_atom_site_label
_atom_site_type_symbol
_atom_site_fract_x
_atom_site_fract_y
_atom_site_fract_z
_atom_site_U_iso_or_equiv
_atom_site_adp_type
_atom_site_occupancy
_atom_site_site_symmetry_order
_atom_site_calc_flag
_atom_site_refinement_flags_posn
_atom_site_refinement_flags_adp
_atom_site_refinement_flags_occupancy
_atom_site_disorder_assembly
_atom_site_disorder_group
Cu1 Cu 0.10856(13) 0.73905(12) 0.88854(11) 0.0465(4) Uani 1 1 d . . . . .
Si1 Si 0.500000 0.500000 0.500000 0.0165(6) Uani 1 2 d S T P . .
W1 W 0.67122(4) 0.61653(3) 0.74368(3) 0.03344(11) Uani 1 1 d . . . . .
W2 W 0.40746(4) 0.68450(3) 0.67025(3) 0.04052(13) Uani 1 1 d . . . . .
W3 W 0.64168(4) 0.76719(4) 0.60098(3) 0.04395(13) Uani 1 1 d . . . . .
W4 W 0.76551(4) 0.43505(4) 0.57075(4) 0.04563(13) Uani 1 1 d . . . . .
W5 W 0.53320(5) 0.34873(5) 0.63941(4) 0.05034(15) Uani 1 1 d . . . . .
W6 W 0.26782(4) 0.41743(5) 0.57148(3) 0.05310(16) Uani 1 1 d . . . . .
N1 N 0.1264(9) 0.6933(8) 0.9997(8) 0.049(2) Uani 1 1 d . . . . .
N2 N -0.1450(11) 0.6805(10) 1.1225(9) 0.063(3) Uani 1 1 d . . . . .
N3 N -0.2156(11) 0.6422(10) 1.1604(9) 0.064(3) Uani 1 1 d . . . . .
N4 N -0.1850(10) 0.5648(10) 1.1864(8) 0.055(3) Uani 1 1 d . . . . .
N5 N -0.0877(9) 0.5541(9) 1.1681(8) 0.048(2) Uani 1 1 d . . . . .
N6 N 0.2147(8) 0.8818(7) 0.9680(7) 0.041(2) Uani 1 1 d . . . . .
N7 N 0.4075(12) 1.0181(9) 0.8389(9) 0.065(3) Uani 1 1 d . . . . .
N8 N 0.4831(10) 1.0803(9) 0.8250(9) 0.057(3) Uani 1 1 d . . . . .
N9 N 0.5361(12) 1.1657(10) 0.9015(10) 0.075(4) Uani 1 1 d . . . . .
N10 N 0.4932(12) 1.1586(10) 0.9694(10) 0.075(4) Uani 1 1 d . . . . .
N11 N 0.0661(10) 0.7731(8) 0.7708(7) 0.050(2) Uani 1 1 d . . . . .
N12 N -0.0567(13) 1.0482(9) 0.7871(8) 0.066(3) Uani 1 1 d . . . . .
N13 N -0.0965(16) 1.1237(11) 0.7666(10) 0.088(5) Uani 1 1 d . . . . .
N14 N -0.0967(14) 1.1069(10) 0.6792(10) 0.079(4) Uani 1 1 d . . . . .
N15 N -0.0577(13) 1.0225(11) 0.6389(9) 0.073(4) Uani 1 1 d . . . . .
O1 O 0.5862(11) 0.4876(10) 0.5865(9) 0.025(3) Uani 0.5 1 d . . . . .
O2 O 0.4394(11) 0.3995(10) 0.5208(9) 0.026(3) Uani 0.5 1 d . . . . .
O3 O 0.5429(11) 0.5988(10) 0.5954(8) 0.025(3) Uani 0.5 1 d . . . . .
O4 O 0.3897(11) 0.5401(10) 0.5350(9) 0.024(3) Uani 0.5 1 d . . . . .
O5 O 0.6067(10) 0.4853(8) 0.7379(10) 0.079(3) Uani 1 1 d . . . . .
O6 O 0.5356(9) 0.6603(9) 0.7511(9) 0.074(3) Uani 1 1 d . . . . .
O7 O 0.7096(8) 0.7233(8) 0.6994(9) 0.066(3) Uani 1 1 d . . . . .
O8 O 0.7768(9) 0.5500(7) 0.6846(9) 0.074(3) Uani 1 1 d . . . . .
O9 O 0.3245(12) 0.5566(9) 0.6626(8) 0.095(4) Uani 1 1 d . U . . .
O10 O 0.5125(9) 0.7727(9) 0.6470(9) 0.070(3) Uani 1 1 d . . . . .
O11 O 0.5409(12) 0.7570(15) 0.4834(8) 0.129(7) Uani 1 1 d . . . . .
O12 O 0.6718(11) 0.3504(7) 0.6074(9) 0.082(4) Uani 1 1 d . . . . .
O13 O 0.7015(14) 0.3314(10) 0.4432(9) 0.118(6) Uani 1 1 d . . . . .
O14 O 0.3908(11) 0.3848(12) 0.6446(8) 0.100(4) Uani 1 1 d . U . . .
O15 O 0.2600(10) 0.2927(14) 0.4654(7) 0.130(7) Uani 1 1 d . . . . .
O16 O 0.1922(11) 0.4678(9) 0.4805(8) 0.090(4) Uani 1 1 d . U . . .
O17 O 0.7550(9) 0.6744(12) 0.8587(6) 0.094(4) Uani 1 1 d . . . . .
O18 O 0.3646(10) 0.7703(9) 0.7539(7) 0.072(3) Uani 1 1 d . . . . .
O19 O 0.7059(9) 0.8943(7) 0.6512(8) 0.068(3) Uani 1 1 d . . . . .
O20 O 0.8916(8) 0.4034(9) 0.6067(8) 0.080(4) Uani 1 1 d . . . . .
O21 O 0.5474(13) 0.2768(9) 0.7058(8) 0.090(4) Uani 1 1 d . . . . .
O22 O 0.1597(8) 0.3739(9) 0.6035(7) 0.065(3) Uani 1 1 d . . . . .
O1W O 0.2630(9) 0.6662(8) 0.8540(7) 0.066(3) Uani 1 1 d . . . . .
O2W O -0.0046(9) 0.6038(8) 0.8135(9) 0.074(3) Uani 1 1 d . . . . .
C1 C 0.0328(12) 0.6768(9) 1.0280(9) 0.047(3) Uani 1 1 d . . . . .
H1 H -0.034024 0.694028 1.000786 0.057 Uiso 1 1 calc R . . . .
C2 C 0.0348(11) 0.6351(9) 1.0962(8) 0.043(3) Uani 1 1 d . . . . .
C3 C 0.1344(11) 0.6085(11) 1.1370(10) 0.054(3) Uani 1 1 d . . . . .
H3 H 0.137491 0.579983 1.182882 0.065 Uiso 1 1 calc R . . . .
C4 C 0.2288(12) 0.6261(13) 1.1071(10) 0.060(4) Uani 1 1 d . . . . .
H4 H 0.297173 0.610040 1.132930 0.072 Uiso 1 1 calc R . . . .
C5 C 0.2194(11) 0.6681(13) 1.0377(10) 0.062(4) Uani 1 1 d . . . . .
H5 H 0.282655 0.678749 1.017358 0.074 Uiso 1 1 calc R . . . .
C6 C -0.0653(10) 0.6231(10) 1.1285(8) 0.043(3) Uani 1 1 d . . . . .
C7 C -0.3184(17) 0.6820(18) 1.1726(18) 0.112(6) Uani 1 1 d . U . . .
H7A H -0.316502 0.745839 1.160878 0.134 Uiso 1 1 calc R . . . .
H7B H -0.319191 0.698461 1.238021 0.134 Uiso 1 1 calc R . . . .
C8 C -0.4232(19) 0.603(2) 1.105(2) 0.119(6) Uani 1 1 d . U . . .
H8A H -0.481661 0.626167 1.133508 0.143 Uiso 1 1 calc R . . A .
H8B H -0.436181 0.620063 1.049152 0.143 Uiso 1 1 calc R . . . .
C9 C -0.461(5) 0.498(5) 1.066(5) 0.120(6) Uani 0.40(3) 1 d . U . A -1
H9A H -0.469449 0.479451 1.118487 0.144 Uiso 0.40(3) 1 calc R . . A -1
H9B H -0.397880 0.470599 1.048775 0.144 Uiso 0.40(3) 1 calc R . . A -1
C9' C -0.562(3) 0.435(4) 0.986(3) 0.122(7) Uani 0.60(3) 1 d . U . A -1
H9'A H -0.619862 0.474776 0.992091 0.146 Uiso 0.60(3) 1 d R . . A -1
H9'B H -0.586832 0.374756 0.998352 0.146 Uiso 0.60(3) 1 d R . . A -1
C10 C 0.2159(14) 0.9382(11) 1.0576(10) 0.058(4) Uani 1 1 d . . . . .
H10 H 0.172247 0.907945 1.086019 0.070 Uiso 1 1 calc R . . . .
C11 C 0.2790(15) 1.0386(12) 1.1083(10) 0.068(4) Uani 1 1 d . . . . .
H11 H 0.275543 1.076490 1.169325 0.081 Uiso 1 1 calc R . . . .
C12 C 0.3466(13) 1.0832(10) 1.0699(9) 0.057(4) Uani 1 1 d . . . . .
H12 H 0.391261 1.150979 1.104888 0.069 Uiso 1 1 calc R . . . .
C13 C 0.3483(10) 1.0260(9) 0.9772(9) 0.041(3) Uani 1 1 d . . . . .
C14 C 0.2802(10) 0.9252(9) 0.9305(8) 0.039(2) Uani 1 1 d . . . . .
H14 H 0.280825 0.885680 0.868918 0.047 Uiso 1 1 calc R . . . .
C15 C 0.4152(10) 1.0684(9) 0.9284(9) 0.045(3) Uani 1 1 d . . . . .
C16 C 0.503(3) 1.055(4) 0.729(3) 0.067(5) Uani 0.603(15) 1 d D U . B 1
H16A H 0.552724 1.115606 0.731619 0.080 Uiso 0.603(15) 1 calc R . . B 1
H16B H 0.541338 0.997507 0.716901 0.080 Uiso 0.603(15) 1 calc R . . B 1
C17 C 0.394(2) 1.026(2) 0.6480(17) 0.075(4) Uani 0.603(15) 1 d D U . B 1
H17A H 0.366289 1.088164 0.648448 0.090 Uiso 0.603(15) 1 calc R . . B 1
H17B H 0.335832 0.978198 0.653957 0.090 Uiso 0.603(15) 1 calc R . . B 1
C18 C 0.421(2) 0.974(2) 0.5559(17) 0.080(4) Uani 0.603(15) 1 d D U . B 1
H18A H 0.452456 0.913575 0.556796 0.096 Uiso 0.603(15) 1 calc R . . B 1
H18B H 0.477855 1.022807 0.548977 0.096 Uiso 0.603(15) 1 calc R . . B 1
C19 C 0.312(2) 0.940(2) 0.473(2) 0.079(4) Uani 0.603(15) 1 d D U . B 1
H19A H 0.330189 0.901763 0.415723 0.094 Uiso 0.603(15) 1 calc R . . B 1
H19B H 0.293589 1.003786 0.467361 0.094 Uiso 0.603(15) 1 calc R . . B 1
C20 C 0.201(2) 0.875(2) 0.4673(19) 0.075(4) Uani 0.603(15) 1 d D U . B 1
H20A H 0.220317 0.821900 0.491163 0.090 Uiso 0.603(15) 1 calc R . . B 1
H20B H 0.167723 0.920676 0.511412 0.090 Uiso 0.603(15) 1 calc R . . B 1
C21 C 0.108(3) 0.821(2) 0.372(2) 0.079(5) Uani 0.603(15) 1 d D U . B 1
H21A H 0.127749 0.757713 0.333806 0.095 Uiso 0.603(15) 1 calc R . . B 1
H21B H 0.036215 0.800206 0.382147 0.095 Uiso 0.603(15) 1 calc R . . B 1
C16' C 0.528(5) 1.056(6) 0.746(4) 0.071(5) Uani 0.397(15) 1 d D U . B 2
H16C H 0.587694 1.018202 0.755378 0.085 Uiso 0.397(15) 1 calc R . . B 2
H16D H 0.561265 1.120528 0.742571 0.085 Uiso 0.397(15) 1 calc R . . B 2
C17' C 0.435(4) 0.991(3) 0.653(3) 0.074(5) Uani 0.397(15) 1 d D U . B 2
H17C H 0.399701 0.928432 0.659099 0.089 Uiso 0.397(15) 1 calc R . . B 2
H17D H 0.470619 0.967700 0.602902 0.089 Uiso 0.397(15) 1 calc R . . B 2
C18' C 0.344(3) 1.044(3) 0.623(3) 0.079(5) Uani 0.397(15) 1 d D U . B 2
H18C H 0.318231 1.080464 0.677504 0.095 Uiso 0.397(15) 1 calc R . . B 2
H18D H 0.373570 1.095576 0.601401 0.095 Uiso 0.397(15) 1 calc R . . B 2
C19' C 0.245(4) 0.963(3) 0.544(3) 0.080(4) Uani 0.397(15) 1 d D U . B 2
H19C H 0.185119 0.998207 0.527746 0.095 Uiso 0.397(15) 1 calc R . . B 2
H19D H 0.216110 0.914726 0.569224 0.095 Uiso 0.397(15) 1 calc R . . B 2
C20' C 0.267(4) 0.900(4) 0.453(3) 0.079(5) Uani 0.397(15) 1 d D U . B 2
H20C H 0.307539 0.947867 0.433286 0.095 Uiso 0.397(15) 1 calc R . . B 2
H20D H 0.318488 0.856074 0.467680 0.095 Uiso 0.397(15) 1 calc R . . B 2
C21' C 0.166(4) 0.830(4) 0.369(3) 0.076(6) Uani 0.397(15) 1 d D U . B 2
H21C H 0.116679 0.790753 0.390454 0.091 Uiso 0.397(15) 1 calc R . . B 2
H21D H 0.192744 0.780527 0.322379 0.091 Uiso 0.397(15) 1 calc R . . B 2
C22 C -0.0373(13) 0.9851(12) 0.7075(10) 0.058(3) Uani 1 1 d . . . . .
C23 C 0.0027(11) 0.8885(11) 0.6979(10) 0.053(3) Uani 1 1 d . . . . .
C24 C 0.0334(11) 0.8621(10) 0.7768(9) 0.048(3) Uani 1 1 d . . . . .
H24 H 0.031094 0.908051 0.835703 0.058 Uiso 1 1 calc R . . . .
C25 C 0.0718(11) 0.7060(11) 0.6883(9) 0.051(3) Uani 1 1 d . . . . .
H25 H 0.095807 0.644538 0.685381 0.062 Uiso 1 1 calc R . . . .
C26 C 0.0420(12) 0.7277(13) 0.6065(11) 0.063(4) Uani 1 1 d . . . . .
H26 H 0.045496 0.680516 0.548560 0.076 Uiso 1 1 calc R . . . .
C27 C 0.0072(12) 0.8191(12) 0.6110(9) 0.056(3) Uani 1 1 d . . . . .
H27 H -0.013029 0.834041 0.556468 0.068 Uiso 1 1 calc R . . . .
O3W O -0.0452(14) 0.8498(14) 0.9581(17) 0.146(7) Uani 1 1 d . . . . .

loop_
_atom_site_aniso_label
_atom_site_aniso_U_11
_atom_site_aniso_U_22
_atom_site_aniso_U_33
_atom_site_aniso_U_23
_atom_site_aniso_U_13
_atom_site_aniso_U_12
Cu1 0.0452(8) 0.0418(8) 0.0482(8) 0.0159(7) 0.0159(7) -0.0036(6)
Si1 0.0112(14) 0.0244(16) 0.0082(13) 0.0032(12) 0.0001(11) -0.0007(12)
W1 0.0306(2) 0.0404(2) 0.01565(18) 0.00152(16) -0.00046(15) 0.00409(17)
W2 0.0504(3) 0.0324(2) 0.0276(2) -0.00369(17) 0.0185(2) 0.00337(19)
W3 0.0400(3) 0.0309(2) 0.0389(3) -0.00764(19) 0.0117(2) -0.00432(18)
W4 0.0285(2) 0.0558(3) 0.0436(3) 0.0178(2) -0.0027(2) 0.0122(2)
W5 0.0604(3) 0.0660(3) 0.0373(3) 0.0333(3) 0.0139(2) 0.0224(3)
W6 0.0346(3) 0.0798(4) 0.0261(2) 0.0080(2) 0.0110(2) -0.0186(2)
N1 0.041(6) 0.047(6) 0.059(7) 0.021(5) 0.019(5) -0.001(4)
N2 0.077(9) 0.068(8) 0.073(8) 0.042(7) 0.046(7) 0.027(7)
N3 0.061(8) 0.075(8) 0.057(7) 0.019(7) 0.031(6) 0.012(6)
N4 0.059(7) 0.072(8) 0.043(6) 0.028(6) 0.025(5) 0.013(6)
N5 0.043(6) 0.058(7) 0.046(6) 0.023(5) 0.015(5) 0.005(5)
N6 0.045(6) 0.041(5) 0.039(5) 0.014(4) 0.019(5) 0.007(4)
N7 0.091(10) 0.039(6) 0.061(8) 0.018(6) 0.031(7) -0.011(6)
N8 0.059(7) 0.046(6) 0.074(8) 0.033(6) 0.024(6) 0.005(5)
N9 0.072(9) 0.060(8) 0.074(9) 0.023(7) 0.012(7) -0.022(6)
N10 0.076(9) 0.057(8) 0.066(8) 0.012(7) 0.010(7) -0.015(6)
N11 0.056(7) 0.049(6) 0.040(6) 0.013(5) 0.016(5) 0.010(5)
N12 0.098(10) 0.048(7) 0.043(6) 0.009(5) 0.023(7) 0.011(7)
N13 0.139(15) 0.054(8) 0.049(8) 0.006(6) 0.010(9) 0.027(9)
N14 0.111(12) 0.043(7) 0.061(8) 0.012(6) 0.002(8) 0.021(7)
N15 0.087(10) 0.076(9) 0.048(7) 0.021(7) 0.012(7) 0.020(8)
O1 0.025(7) 0.025(6) 0.023(6) 0.006(5) 0.004(5) 0.014(5)
O2 0.019(6) 0.033(7) 0.029(7) 0.016(6) 0.008(5) -0.002(5)
O3 0.024(6) 0.024(6) 0.010(5) -0.008(5) -0.001(5) -0.003(5)
O4 0.028(7) 0.023(6) 0.022(6) 0.007(5) 0.013(5) 0.004(5)
O5 0.089(8) 0.046(6) 0.120(10) 0.029(6) 0.066(8) 0.016(5)
O6 0.057(6) 0.083(8) 0.118(10) 0.066(7) 0.047(7) 0.027(6)
O7 0.041(5) 0.083(7) 0.116(9) 0.067(7) 0.049(6) 0.032(5)
O8 0.075(7) 0.047(5) 0.118(9) 0.023(6) 0.073(7) 0.020(5)
O9 0.116(8) 0.080(6) 0.060(6) 0.042(5) -0.018(5) -0.033(5)
O10 0.055(6) 0.081(7) 0.119(9) 0.071(7) 0.049(6) 0.030(5)
O11 0.078(9) 0.219(18) 0.040(6) -0.006(8) 0.003(6) 0.069(11)
O12 0.111(9) 0.038(5) 0.119(10) 0.025(6) 0.079(8) 0.019(6)
O13 0.154(14) 0.091(9) 0.059(7) 0.040(7) -0.026(8) -0.061(9)
O14 0.080(7) 0.134(8) 0.049(5) -0.008(5) 0.012(5) 0.044(6)
O15 0.062(8) 0.233(18) 0.027(5) -0.027(7) -0.004(5) 0.075(10)
O16 0.103(7) 0.070(6) 0.053(5) 0.023(5) -0.024(5) -0.039(5)
O17 0.056(7) 0.164(13) 0.019(4) 0.011(6) -0.005(4) -0.014(7)
O18 0.088(8) 0.089(8) 0.052(6) 0.018(6) 0.043(6) 0.053(7)
O19 0.060(6) 0.047(5) 0.078(7) 0.021(5) 0.007(5) -0.016(4)
O20 0.035(5) 0.084(7) 0.082(7) -0.001(6) -0.007(5) 0.033(5)
O21 0.154(12) 0.061(7) 0.063(7) 0.044(6) 0.026(8) 0.014(7)
O22 0.046(5) 0.092(7) 0.046(5) 0.013(5) 0.027(4) -0.009(5)
O1W 0.073(7) 0.073(7) 0.063(6) 0.026(5) 0.036(6) 0.023(5)
O2W 0.048(6) 0.058(6) 0.095(8) 0.023(6) 0.003(6) -0.001(5)
C1 0.056(8) 0.044(7) 0.053(7) 0.023(6) 0.027(6) 0.017(6)
C2 0.052(7) 0.035(6) 0.037(6) 0.008(5) 0.018(5) 0.004(5)
C3 0.044(7) 0.069(9) 0.045(7) 0.022(7) 0.011(6) 0.006(6)
C4 0.036(7) 0.090(11) 0.047(7) 0.032(8) -0.002(6) 0.003(7)
C5 0.033(7) 0.087(11) 0.055(8) 0.023(8) 0.017(6) -0.008(7)
C6 0.039(6) 0.050(7) 0.036(6) 0.011(5) 0.014(5) 0.008(5)
C7 0.073(9) 0.116(12) 0.137(14) 0.013(10) 0.062(10) 0.039(8)
C8 0.076(9) 0.120(12) 0.143(14) 0.011(10) 0.054(10) 0.041(8)
C9 0.076(9) 0.120(13) 0.144(15) 0.009(11) 0.051(11) 0.043(9)
C9' 0.076(10) 0.121(14) 0.144(15) 0.009(12) 0.048(12) 0.043(10)
C10 0.079(10) 0.051(8) 0.041(7) 0.009(6) 0.028(7) 0.009(7)
C11 0.100(13) 0.055(9) 0.038(7) 0.001(6) 0.025(8) 0.023(8)
C12 0.079(10) 0.034(6) 0.036(6) -0.002(5) 0.009(7) -0.004(6)
C13 0.039(6) 0.038(6) 0.042(6) 0.017(5) 0.005(5) 0.008(5)
C14 0.045(6) 0.036(6) 0.028(5) 0.006(4) 0.009(5) 0.003(5)
C15 0.042(7) 0.033(6) 0.054(7) 0.016(6) 0.007(6) -0.001(5)
C16 0.082(11) 0.064(8) 0.070(9) 0.041(7) 0.025(8) 0.023(8)
C17 0.086(9) 0.069(7) 0.075(7) 0.038(6) 0.019(7) 0.023(7)
C18 0.089(9) 0.075(7) 0.077(8) 0.037(7) 0.017(7) 0.022(7)
C19 0.087(9) 0.074(7) 0.076(7) 0.037(6) 0.017(7) 0.019(7)
C20 0.086(9) 0.070(7) 0.074(7) 0.037(6) 0.017(7) 0.021(7)
C21 0.088(10) 0.071(8) 0.078(8) 0.035(7) 0.017(8) 0.022(8)
C16' 0.084(11) 0.067(8) 0.072(9) 0.038(8) 0.024(8) 0.023(9)
C17' 0.086(10) 0.070(8) 0.074(8) 0.038(7) 0.021(7) 0.023(7)
C18' 0.088(10) 0.072(8) 0.078(8) 0.035(7) 0.016(8) 0.023(7)
C19' 0.087(9) 0.074(7) 0.078(7) 0.034(6) 0.018(7) 0.021(7)
C20' 0.086(8) 0.074(7) 0.078(7) 0.033(6) 0.017(6) 0.022(6)
C21' 0.085(10) 0.070(8) 0.076(8) 0.035(7) 0.017(8) 0.024(8)
C22 0.062(9) 0.062(9) 0.046(7) 0.025(7) 0.007(7) 0.009(7)
C23 0.041(7) 0.057(8) 0.056(8) 0.021(7) 0.014(6) 0.002(6)
C24 0.052(8) 0.048(7) 0.031(6) 0.009(5) 0.002(5) 0.003(6)
C25 0.041(7) 0.051(7) 0.048(7) 0.005(6) 0.017(6) 0.001(5)
C26 0.045(8) 0.075(10) 0.049(8) 0.002(7) 0.015(6) 0.011(7)
C27 0.049(8) 0.079(10) 0.036(7) 0.019(7) 0.013(6) 0.011(7)
O3W 0.097(12) 0.140(15) 0.25(2) 0.130(16) 0.061(14) 0.041(10)

loop_
_atom_type_symbol
_atom_type_description
_atom_type_scat_dispersion_real
_atom_type_scat_dispersion_imag
_atom_type_scat_source
C C 0.0033 0.0016 'International Tables Vol C Tables 4.2.6.8 and 6.1.1.4'
H H 0.0000 0.0000 'International Tables Vol C Tables 4.2.6.8 and 6.1.1.4'
N N 0.0061 0.0033 'International Tables Vol C Tables 4.2.6.8 and 6.1.1.4'
O O 0.0106 0.0060 'International Tables Vol C Tables 4.2.6.8 and 6.1.1.4'
Si Si 0.0817 0.0704 'International Tables Vol C Tables 4.2.6.8 and 6.1.1.4'
Cu Cu 0.3201 1.2651 'International Tables Vol C Tables 4.2.6.8 and 6.1.1.4'
W W -0.8490 6.8722 'International Tables Vol C Tables 4.2.6.8 and 6.1.1.4'

loop_
_geom_angle_atom_site_label_1
_geom_angle_atom_site_label_2
_geom_angle_atom_site_label_3
_geom_angle
_geom_angle_site_symmetry_1
_geom_angle_site_symmetry_3
_geom_angle_publ_flag
N1 Cu1 O1W 89.9(4) . . ?
N6 Cu1 N1 94.8(4) . . ?
N6 Cu1 N11 92.0(4) . . ?
N6 Cu1 O1W 90.9(4) . . ?
N11 Cu1 N1 171.4(4) . . ?
N11 Cu1 O1W 95.1(4) . . ?
O2W Cu1 N1 84.9(5) . . ?
O2W Cu1 N6 175.8(4) . . ?
O2W Cu1 N11 87.9(5) . . ?
O2W Cu1 O1W 93.3(4) . . ?
O1 Si1 O1 180.0(13) 2_666 . ?
O1 Si1 O2 109.7(7) . 2_666 ?
O1 Si1 O2 70.3(7) . . ?
O1 Si1 O2 109.7(7) 2_666 . ?
O1 Si1 O2 70.3(7) 2_666 2_666 ?
O1 Si1 O4 108.2(6) . . ?
O1 Si1 O4 108.2(6) 2_666 2_666 ?
O1 Si1 O4 71.8(6) 2_666 . ?
O1 Si1 O4 71.8(6) . 2_666 ?
O2 Si1 O2 180.0(8) . 2_666 ?
O3 Si1 O1 64.6(7) 2_666 2_666 ?
O3 Si1 O1 64.6(7) . . ?
O3 Si1 O1 115.4(7) 2_666 . ?
O3 Si1 O1 115.4(7) . 2_666 ?
O3 Si1 O2 108.5(7) . . ?
O3 Si1 O2 71.5(7) . 2_666 ?
O3 Si1 O2 71.5(7) 2_666 . ?
O3 Si1 O2 108.5(7) 2_666 2_666 ?
O3 Si1 O3 180.0 . 2_666 ?
O3 Si1 O4 110.9(7) . 2_666 ?
O3 Si1 O4 69.1(6) . . ?
O3 Si1 O4 110.9(7) 2_666 . ?
O3 Si1 O4 69.1(6) 2_666 2_666 ?
O4 Si1 O2 76.5(6) . . ?
O4 Si1 O2 103.5(6) 2_666 . ?
O4 Si1 O2 76.5(6) 2_666 2_666 ?
O4 Si1 O2 103.5(6) . 2_666 ?
O4 Si1 O4 180.0 2_666 . ?
O1 W1 O3 41.4(4) . . ?
O5 W1 O1 65.6(5) . . ?
O5 W1 O3 95.4(5) . . ?
O5 W1 O7 158.5(6) . . ?
O5 W1 O8 87.4(4) . . ?
O6 W1 O1 93.8(5) . . ?
O6 W1 O3 64.7(5) . . ?
O6 W1 O5 90.3(5) . . ?
O6 W1 O7 88.7(4) . . ?
O6 W1 O8 157.8(6) . . ?
O7 W1 O1 93.0(5) . . ?
O7 W1 O3 64.9(5) . . ?
O7 W1 O8 85.5(4) . . ?
O8 W1 O1 65.1(5) . . ?
O8 W1 O3 93.5(5) . . ?
O17 W1 O1 159.7(6) . . ?
O17 W1 O3 158.8(6) . . ?
O17 W1 O5 101.2(7) . . ?
O17 W1 O6 102.0(6) . . ?
O17 W1 O7 99.9(6) . . ?
O17 W1 O8 100.2(6) . . ?
O4 W2 O3 45.1(4) . . ?
O6 W2 O3 62.3(4) . . ?
O6 W2 O4 95.7(5) . . ?
O9 W2 O3 93.2(6) . . ?
O9 W2 O4 65.0(5) . . ?
O9 W2 O6 85.8(5) . . ?
O10 W2 O3 65.1(4) . . ?
O10 W2 O4 94.6(5) . . ?
O10 W2 O6 87.6(4) . . ?
O10 W2 O9 157.8(6) . . ?
O13 W2 O3 96.8(7) 2_666 . ?
O13 W2 O4 62.9(6) 2_666 . ?
O13 W2 O6 158.0(7) 2_666 . ?
O13 W2 O9 88.8(5) 2_666 . ?
O13 W2 O10 89.4(5) 2_666 . ?
O18 W2 O3 157.4(5) . . ?
O18 W2 O4 157.3(5) . . ?
O18 W2 O6 100.0(5) . . ?
O18 W2 O9 99.7(6) . . ?
O18 W2 O10 102.4(6) . . ?
O18 W2 O13 102.0(7) . 2_666 ?
O2 W3 O3 46.1(4) 2_666 . ?
O7 W3 O2 97.4(5) . 2_666 ?
O7 W3 O3 62.7(4) . . ?
O7 W3 O10 87.3(4) . . ?
O7 W3 O11 157.8(7) . . ?
O10 W3 O2 94.1(5) . 2_666 ?
O10 W3 O3 64.3(4) . . ?
O11 W3 O2 61.8(7) . 2_666 ?
O11 W3 O3 95.5(7) . . ?
O11 W3 O10 86.5(5) . . ?
O15 W3 O2 64.9(6) 2_666 2_666 ?
O15 W3 O3 94.7(7) 2_666 . ?
O15 W3 O7 88.6(5) 2_666 . ?
O15 W3 O10 157.9(7) 2_666 . ?
O15 W3 O11 89.1(5) 2_666 . ?
O19 W3 O2 157.7(5) . 2_666 ?
O19 W3 O3 156.1(5) . . ?
O19 W3 O7 100.6(5) . . ?
O19 W3 O10 99.7(5) . . ?
O19 W3 O11 101.4(7) . . ?
O19 W3 O15 102.4(7) . 2_666 ?
O4 W4 O1 46.7(4) 2_666 . ?
O8 W4 O1 63.4(4) . . ?
O8 W4 O4 98.8(5) . 2_666 ?
O8 W4 O13 159.1(7) . . ?
O12 W4 O1 64.8(5) . . ?
O12 W4 O4 94.0(5) . 2_666 ?
O12 W4 O8 88.3(4) . . ?
O12 W4 O13 87.1(5) . . ?
O12 W4 O16 159.1(6) . 2_666 ?
O13 W4 O1 96.4(7) . . ?
O13 W4 O4 61.2(6) . 2_666 ?
O16 W4 O1 95.4(6) 2_666 . ?
O16 W4 O4 66.1(5) 2_666 2_666 ?
O16 W4 O8 88.3(5) 2_666 . ?
O16 W4 O13 88.7(5) 2_666 . ?
O20 W4 O1 155.9(5) . . ?
O20 W4 O4 157.3(5) . 2_666 ?
O20 W4 O8 99.5(5) . . ?
O20 W4 O12 99.9(6) . . ?
O20 W4 O13 101.4(7) . . ?
O20 W4 O16 101.1(6) . 2_666 ?
O2 W5 O1 46.5(4) . . ?
O5 W5 O1 63.3(5) . . ?
O5 W5 O2 98.5(5) . . ?
O11 W5 O1 96.9(7) 2_666 . ?
O11 W5 O2 62.6(7) 2_666 . ?
O11 W5 O5 159.8(7) 2_666 . ?
O11 W5 O12 88.1(6) 2_666 . ?
O11 W5 O14 89.7(5) 2_666 . ?
O12 W5 O1 64.9(4) . . ?
O12 W5 O2 95.2(5) . . ?
O12 W5 O5 86.5(5) . . ?
O14 W5 O1 92.1(6) . . ?
O14 W5 O2 63.2(5) . . ?
O14 W5 O5 87.6(5) . . ?
O14 W5 O12 156.4(6) . . ?
O21 W5 O1 157.7(6) . . ?
O21 W5 O2 155.8(6) . . ?
O21 W5 O5 99.7(6) . . ?
O21 W5 O11 100.4(7) . 2_666 ?
O21 W5 O12 101.7(6) . . ?
O21 W5 O14 101.9(7) . . ?
O2 W6 O4 50.2(4) . . ?
O9 W6 O2 96.7(6) . . ?
O9 W6 O4 61.8(5) . . ?
O9 W6 O15 157.8(7) . . ?
O9 W6 O16 89.5(5) . . ?
O14 W6 O2 60.4(5) . . ?
O14 W6 O4 94.4(6) . . ?
O14 W6 O9 86.5(6) . . ?
O14 W6 O15 87.8(5) . . ?
O14 W6 O16 156.7(6) . . ?
O15 W6 O2 62.0(5) . . ?
O15 W6 O4 97.3(6) . . ?
O16 W6 O2 97.4(5) . . ?
O16 W6 O4 63.7(5) . . ?
O16 W6 O15 87.3(6) . . ?
O22 W6 O2 152.7(5) . . ?
O22 W6 O4 157.2(5) . . ?
O22 W6 O9 102.9(6) . . ?
O22 W6 O14 101.7(6) . . ?
O22 W6 O15 99.2(6) . . ?
O22 W6 O16 101.5(6) . . ?
C1 N1 Cu1 118.1(9) . . ?
C5 N1 Cu1 122.7(9) . . ?
C5 N1 C1 118.8(11) . . ?
N3 N2 C6 100.9(11) . . ?
N2 N3 N4 114.3(11) . . ?
N2 N3 C7 122.4(15) . . ?
N4 N3 C7 123.3(14) . . ?
N5 N4 N3 105.7(10) . . ?
N4 N5 C6 106.5(10) . . ?
C10 N6 Cu1 121.8(9) . . ?
C14 N6 Cu1 120.3(8) . . ?
C14 N6 C10 117.7(11) . . ?
C15 N7 N8 102.9(11) . . ?
N7 N8 C16 122(2) . . ?
N7 N8 C16' 127(3) . . ?
N9 N8 N7 113.2(12) . . ?
N9 N8 C16 124.6(19) . . ?
N9 N8 C16' 118(3) . . ?
N8 N9 N10 105.7(11) . . ?
N9 N10 C15 105.8(12) . . ?
C24 N11 Cu1 120.0(8) . . ?
C25 N11 Cu1 119.1(9) . . ?
C25 N11 C24 120.9(12) . . ?
N13 N12 C22 106.4(12) . . ?
N14 N13 N12 106.6(13) . . ?
N13 N14 N15 113.7(13) . . ?
N13 N14 C21 129.0(17) . 2_576 ?
N13 N14 C21' 116(2) . 2_576 ?
N15 N14 C21 115.6(18) . 2_576 ?
N15 N14 C21' 129(2) . 2_576 ?
C21 N14 C21' 28(2) 2_576 2_576 ?
C22 N15 N14 101.7(13) . . ?
Si1 O1 W1 126.7(6) . . ?
Si1 O1 W4 120.1(7) . . ?
Si1 O1 W5 120.5(7) . . ?
Si1 O1 O3 56.9(6) . . ?
W1 O1 W4 94.7(4) . . ?
W1 O1 W5 94.3(4) . . ?
W5 O1 W4 92.2(4) . . ?
O3 O1 W1 69.8(6) . . ?
O3 O1 W4 132.0(8) . . ?
O3 O1 W5 132.7(8) . . ?
Si1 O2 W3 122.0(7) . 2_666 ?
Si1 O2 W5 122.7(7) . . ?
Si1 O2 W6 116.6(7) . . ?
W3 O2 W6 95.1(4) 2_666 . ?
W5 O2 W3 98.2(5) . 2_666 ?
W5 O2 W6 96.0(4) . . ?
Si1 O3 W1 127.3(7) . . ?
Si1 O3 W2 121.3(7) . . ?
Si1 O3 W3 120.3(7) . . ?
Si1 O3 O1 58.5(6) . . ?
W1 O3 W2 93.8(4) . . ?
W1 O3 W3 93.9(4) . . ?
W2 O3 W3 91.4(4) . . ?
O1 O3 W1 68.8(6) . . ?
O1 O3 W2 133.2(8) . . ?
O1 O3 W3 131.3(8) . . ?
Si1 O4 W2 124.5(7) . . ?
Si1 O4 W4 121.2(6) . 2_666 ?
Si1 O4 W6 116.7(6) . . ?
W2 O4 W4 98.2(5) . 2_666 ?
W2 O4 W6 95.6(4) . . ?
W4 O4 W6 93.8(4) 2_666 . ?
W1 O5 W5 136.7(7) . . ?
W1 O6 W2 138.5(7) . . ?
W3 O7 W1 137.8(6) . . ?
W4 O8 W1 136.2(7) . . ?
W6 O9 W2 137.2(7) . . ?
W2 O10 W3 139.1(6) . . ?
W5 O11 W3 136.7(11) 2_666 . ?
W4 O12 W5 137.9(6) . . ?
W2 O13 W4 137.3(10) 2_666 . ?
W6 O14 W5 139.9(7) . . ?
W3 O15 W6 137.9(9) 2_666 . ?
W4 O16 W6 136.3(7) 2_666 . ?
N1 C1 C2 121.4(12) . . ?
C1 C2 C3 119.7(12) . . ?
C1 C2 C6 120.1(12) . . ?
C3 C2 C6 120.2(11) . . ?
C4 C3 C2 117.9(12) . . ?
C3 C4 C5 118.7(13) . . ?
N1 C5 C4 123.5(12) . . ?
N2 C6 N5 112.7(11) . . ?
N2 C6 C2 123.4(11) . . ?
N5 C6 C2 123.9(11) . . ?
N3 C7 C8 110.3(17) . . ?
C9 C8 C7 139(3) . . ?
C8 C9 C9' 129(6) . . ?
N6 C10 C11 122.2(13) . . ?
C12 C11 C10 120.1(12) . . ?
C11 C12 C13 119.1(12) . . ?
C12 C13 C15 123.2(11) . . ?
C14 C13 C12 116.7(11) . . ?
C14 C13 C15 120.0(11) . . ?
N6 C14 C13 124.1(11) . . ?
N7 C15 N10 112.3(12) . . ?
N7 C15 C13 122.5(11) . . ?
N10 C15 C13 125.1(13) . . ?
C17 C16 N8 113(3) . . ?
C16 C17 C18 108(3) . . ?
C17 C18 C19 108(2) . . ?
C18 C19 C20 124(2) . . ?
C21 C20 C19 119(2) . . ?
N14 C21 C20 109(2) 2_576 . ?
N8 C16' C17' 111(5) . . ?
C16' C17' C18' 115(4) . . ?
C19' C18' C17' 109(3) . . ?
C18' C19' C20' 118(4) . . ?
C21' C20' C19' 118(4) . . ?
N12 C22 C23 124.4(13) . . ?
N15 C22 N12 111.5(13) . . ?
N15 C22 C23 124.1(14) . . ?
C24 C23 C22 119.7(13) . . ?
C27 C23 C22 122.3(13) . . ?
C27 C23 C24 117.9(13) . . ?
N11 C24 C23 122.0(12) . . ?
N11 C25 C26 119.9(13) . . ?
C27 C26 C25 120.0(13) . . ?
C26 C27 C23 119.2(13) . . ?

loop_
_geom_bond_atom_site_label_1
_geom_bond_atom_site_label_2
_geom_bond_distance
_geom_bond_site_symmetry_2
_geom_bond_publ_flag
Cu1 N1 2.025(11) . ?
Cu1 N6 2.020(10) . ?
Cu1 N11 2.021(11) . ?
Cu1 O1W 2.356(10) . ?
Cu1 O2W 1.979(10) . ?
Si1 O1 1.577(12) 2_666 ?
Si1 O1 1.577(12) . ?
Si1 O2 1.682(12) . ?
Si1 O2 1.682(12) 2_666 ?
Si1 O3 1.551(11) 2_666 ?
Si1 O3 1.551(11) . ?
Si1 O4 1.675(12) 2_666 ?
Si1 O4 1.675(12) . ?
W1 O1 2.360(13) . ?
W1 O3 2.375(12) . ?
W1 O5 1.872(10) . ?
W1 O6 1.866(10) . ?
W1 O7 1.909(9) . ?
W1 O8 1.924(9) . ?
W1 O17 1.681(9) . ?
W2 O3 2.463(13) . ?
W2 O4 2.296(12) . ?
W2 O6 1.911(11) . ?
W2 O9 1.901(11) . ?
W2 O10 1.872(9) . ?
W2 O13 1.865(13) 2_666 ?
W2 O18 1.680(8) . ?
W3 O2 2.336(13) 2_666 ?
W3 O3 2.481(13) . ?
W3 O7 1.895(10) . ?
W3 O10 1.907(9) . ?
W3 O11 1.895(12) . ?
W3 O15 1.874(10) 2_666 ?
W3 O19 1.668(9) . ?
W4 O1 2.456(12) . ?
W4 O4 2.350(13) 2_666 ?
W4 O8 1.895(11) . ?
W4 O12 1.884(10) . ?
W4 O13 1.905(13) . ?
W4 O16 1.885(11) 2_666 ?
W4 O20 1.685(9) . ?
W5 O1 2.443(13) . ?
W5 O2 2.309(13) . ?
W5 O5 1.918(12) . ?
W5 O11 1.881(13) 2_666 ?
W5 O12 1.899(11) . ?
W5 O14 1.899(12) . ?
W5 O21 1.672(9) . ?
W6 O2 2.451(12) . ?
W6 O4 2.455(12) . ?
W6 O9 1.883(12) . ?
W6 O14 1.869(13) . ?
W6 O15 1.912(12) . ?
W6 O16 1.894(11) . ?
W6 O22 1.661(8) . ?
N1 C1 1.360(15) . ?
N1 C5 1.304(18) . ?
N2 N3 1.329(15) . ?
N2 C6 1.346(16) . ?
N3 N4 1.343(17) . ?
N3 C7 1.47(2) . ?
N4 N5 1.315(14) . ?
N5 C6 1.352(15) . ?
N6 C10 1.341(15) . ?
N6 C14 1.317(14) . ?
N7 N8 1.310(15) . ?
N7 C15 1.302(17) . ?
N8 N9 1.308(17) . ?
N8 C16 1.50(5) . ?
N8 C16' 1.43(8) . ?
N9 N10 1.327(18) . ?
N10 C15 1.330(16) . ?
N11 C24 1.331(16) . ?
N11 C25 1.328(16) . ?
N12 N13 1.317(18) . ?
N12 C22 1.347(18) . ?
N13 N14 1.302(19) . ?
N14 N15 1.335(18) . ?
N14 C21 1.50(3) 2_576 ?
N14 C21' 1.55(5) 2_576 ?
N15 C22 1.333(18) . ?
O1 O3 1.672(18) . ?
C1 C2 1.379(16) . ?
C2 C3 1.394(18) . ?
C2 C6 1.461(16) . ?
C3 C4 1.387(18) . ?
C4 C5 1.390(19) . ?
C7 C8 1.48(3) . ?
C8 C9 1.34(7) . ?
C9 C9' 1.45(7) . ?
C10 C11 1.36(2) . ?
C11 C12 1.35(2) . ?
C12 C13 1.398(17) . ?
C13 C14 1.387(15) . ?
C13 C15 1.459(17) . ?
C16 C17 1.496(19) . ?
C17 C18 1.508(18) . ?
C18 C19 1.515(19) . ?
C19 C20 1.515(18) . ?
C20 C21 1.502(19) . ?
C16' C17' 1.50(2) . ?
C17' C18' 1.498(19) . ?
C18' C19' 1.50(2) . ?
C19' C20' 1.50(2) . ?
C20' C21' 1.49(2) . ?
C22 C23 1.46(2) . ?
C23 C24 1.386(18) . ?
C23 C27 1.384(19) . ?
C25 C26 1.39(2) . ?
C26 C27 1.38(2) . ?
